data_4307275
loop_
_publ_author_name
'Teresita Munguia'
'Marcela L\'opez-Cardoso'
'Francisco Cervantes-Lee'
'Keith H. Pannell'

_publ_section_title
;
Intramolecular Chalcogen-Tin Interactions in (o-MeE-C6H4)CH2SnPh3-nCln (E
= S, O; n= 0, 1, 2), Characterized by X-ray Diffraction and 119Sn Solution
and Solid-State NMR
;
_journal_name_full 'Inorganic Chemistry'
_journal_page_first 1305
_journal_page_last 1314
_journal_paper_doi 10.1021/ic061811s
_journal_volume 46
_journal_year 2007
_chemical_formula_sum 'C14 H14 Cl2 O Sn'
_chemical_formula_weight 387.84
_chemical_name_systematic
; 
 (2-methoxybenzyl)phenyltindichloride 
;
_space_group_IT_number 14
_symmetry_cell_setting monoclinic
_symmetry_space_group_name_Hall '-P 2ybc'
_symmetry_space_group_name_H-M 'P 1 21/c 1'
_atom_sites_solution_hydrogens geom
_atom_sites_solution_primary direct
_atom_sites_solution_secondary difmap
_audit_creation_method SHELXL-97
_cell_angle_alpha 90.00
_cell_angle_beta 94.183(3)
_cell_angle_gamma 90.00
_cell_formula_units_Z 4
_cell_length_a 7.7795(13)
_cell_length_b 19.780(3)
_cell_length_c 9.8816(16)
_cell_measurement_reflns_used 4603
_cell_measurement_temperature 296(2)
_cell_measurement_theta_max 27.693
_cell_measurement_theta_min 2.309
_cell_volume 1516.5(4)
_computing_cell_refinement 'Bruker SMART V5.625, 2001'
_computing_data_collection 'Bruker SMART V5.625, 2001'
_computing_data_reduction 'Bruker SAINT V5.622, 2001'
_computing_molecular_graphics 'Bruker SHEXTL V6.10, 2000'
_computing_publication_material 'Bruker SHEXTL V6.10, 2000'
_computing_structure_refinement 'SHELXL-97 (Sheldrick, 1997)'
_computing_structure_solution 'SHELXS-97 (Sheldrick, 1990)'
_diffrn_ambient_temperature 296(2)
_diffrn_measured_fraction_theta_full 0.940
_diffrn_measured_fraction_theta_max 0.940
_diffrn_measurement_device_type 'Bruker APEX CCD area detector'
_diffrn_measurement_method 'phi and omega scans'
_diffrn_radiation_monochromator graphite
_diffrn_radiation_source 'fine-focus sealed tube'
_diffrn_radiation_type MoK\a
_diffrn_radiation_wavelength 0.71073
_diffrn_reflns_av_R_equivalents 0.0222
_diffrn_reflns_av_sigmaI/netI 0.0285
_diffrn_reflns_limit_h_max 10
_diffrn_reflns_limit_h_min -10
_diffrn_reflns_limit_k_max 25
_diffrn_reflns_limit_k_min -22
_diffrn_reflns_limit_l_max 12
_diffrn_reflns_limit_l_min -10
_diffrn_reflns_number 9435
_diffrn_reflns_theta_full 28.20
_diffrn_reflns_theta_max 28.20
_diffrn_reflns_theta_min 2.31
_exptl_absorpt_coefficient_mu 2.023
_exptl_absorpt_correction_T_max 0.5821
_exptl_absorpt_correction_T_min 0.4630
_exptl_absorpt_correction_type 'Bruker SADABS V2.05'
_exptl_crystal_colour colorless
_exptl_crystal_density_diffrn 1.699
_exptl_crystal_density_method 'not measured'
_exptl_crystal_description plate
_exptl_crystal_F_000 760
_exptl_crystal_size_max 0.45
_exptl_crystal_size_mid 0.30
_exptl_crystal_size_min 0.30
_refine_diff_density_max 0.589
_refine_diff_density_min -0.521
_refine_diff_density_rms 0.073
_refine_ls_extinction_method none
_refine_ls_goodness_of_fit_ref 1.040
_refine_ls_hydrogen_treatment mixed
_refine_ls_matrix_type full
_refine_ls_number_parameters 164
_refine_ls_number_reflns 3511
_refine_ls_number_restraints 0
_refine_ls_restrained_S_all 1.040
_refine_ls_R_factor_all 0.0344
_refine_ls_R_factor_gt 0.0284
_refine_ls_shift/su_max 0.020
_refine_ls_shift/su_mean 0.002
_refine_ls_structure_factor_coef Fsqd
_refine_ls_weighting_details 'calc w=1/[\s^2^(Fo^2^)+(0.0423P)^2^+0.1556P] where P=(Fo^2^+2Fc^2^)/3'
_refine_ls_weighting_scheme calc
_refine_ls_wR_factor_gt 0.0731
_refine_ls_wR_factor_ref 0.0763
_reflns_number_gt 2994
_reflns_number_total 3511
_reflns_threshold_expression >2sigma(I)
_cod_data_source_file ic061811ssi20060922_123928_2.cif
_cod_data_source_block ml892m
_cod_database_code 4307275

loop_
_symmetry_equiv_pos_as_xyz
'x, y, z'
'-x, y+1/2, -z+1/2'
'-x, -y, -z'
'x, -y-1/2, z-1/2'

loop_
_atom_site_label
_atom_site_type_symbol
_atom_site_fract_x
_atom_site_fract_y
_atom_site_fract_z
_atom_site_U_iso_or_equiv
_atom_site_adp_type
_atom_site_occupancy
_atom_site_symmetry_multiplicity
_atom_site_calc_flag
_atom_site_refinement_flags
_atom_site_disorder_assembly
_atom_site_disorder_group
Sn1 Sn 0.30435(2) 0.536108(9) 0.321319(15) 0.04536(8) Uani 1 1 d . . .
Cl1 Cl 0.31420(11) 0.54415(4) 0.56128(7) 0.0635(2) Uani 1 1 d . . .
Cl2 Cl 0.04978(9) 0.59971(4) 0.27704(7) 0.06266(19) Uani 1 1 d . . .
O1 O 0.3146(2) 0.56344(10) 0.03396(18) 0.0563(4) Uani 1 1 d . . .
C1 C 0.5154(3) 0.59409(15) 0.2592(3) 0.0582(7) Uani 1 1 d . . .
H1A H 0.5767 0.6143 0.3381 0.070 Uiso 1 1 calc R . .
H1B H 0.5948 0.5647 0.2158 0.070 Uiso 1 1 calc R . .
C2 C 0.4537(3) 0.64825(14) 0.1628(2) 0.0503(6) Uani 1 1 d . . .
C3 C 0.3503(3) 0.63114(14) 0.0471(2) 0.0480(6) Uani 1 1 d . . .
C4 C 0.2872(4) 0.68086(17) -0.0422(3) 0.0651(8) Uani 1 1 d . . .
H4 H 0.2193 0.6695 -0.1202 0.078 Uiso 1 1 calc R . .
C5 C 0.3271(5) 0.74790(18) -0.0130(4) 0.0805(10) Uani 1 1 d . . .
H5 H 0.2845 0.7816 -0.0718 0.097 Uiso 1 1 calc R . .
C6 C 0.4278(5) 0.76507(17) 0.1004(4) 0.0841(10) Uani 1 1 d . . .
H6 H 0.4529 0.8102 0.1192 0.101 Uiso 1 1 calc R . .
C7 C 0.4917(4) 0.71530(16) 0.1863(3) 0.0699(8) Uani 1 1 d . . .
H7 H 0.5625 0.7272 0.2625 0.084 Uiso 1 1 calc R . .
C8 C 0.1896(5) 0.54367(18) -0.0713(3) 0.0782(10) Uani 1 1 d . . .
H8A H 0.0828 0.5665 -0.0596 0.117 Uiso 1 1 calc R . .
H8B H 0.1719 0.4957 -0.0673 0.117 Uiso 1 1 calc R . .
H8C H 0.2298 0.5555 -0.1578 0.117 Uiso 1 1 calc R . .
C9 C 0.2367(3) 0.43471(13) 0.2773(3) 0.0479(5) Uani 1 1 d . . .
C10 C 0.1339(4) 0.40027(16) 0.3622(3) 0.0623(7) Uani 1 1 d . . .
H10 H 0.0997 0.4209 0.4404 0.075 Uiso 1 1 calc R . .
C11 C 0.0815(4) 0.33471(18) 0.3305(4) 0.0787(10) Uani 1 1 d . . .
H11 H 0.0112 0.3116 0.3871 0.094 Uiso 1 1 calc R . .
C12 C 0.1337(4) 0.30385(17) 0.2152(4) 0.0796(10) Uani 1 1 d . . .
H12 H 0.0989 0.2599 0.1940 0.096 Uiso 1 1 calc R . .
C13 C 0.2367(4) 0.33812(17) 0.1322(4) 0.0727(8) Uani 1 1 d . . .
H13 H 0.2716 0.3172 0.0544 0.087 Uiso 1 1 calc R . .
C14 C 0.2888(4) 0.40261(14) 0.1622(3) 0.0578(7) Uani 1 1 d . . .
H14 H 0.3595 0.4252 0.1052 0.069 Uiso 1 1 calc R . .

loop_
_atom_site_aniso_label
_atom_site_aniso_U_11
_atom_site_aniso_U_22
_atom_site_aniso_U_33
_atom_site_aniso_U_23
_atom_site_aniso_U_13
_atom_site_aniso_U_12
Sn1 0.05048(13) 0.04649(13) 0.03943(11) 0.00296(6) 0.00552(8) 0.00088(7)
Cl1 0.0754(5) 0.0762(5) 0.0395(3) 0.0032(3) 0.0074(3) 0.0121(3)
Cl2 0.0581(4) 0.0659(5) 0.0643(4) 0.0059(3) 0.0065(3) 0.0127(3)
O1 0.0609(11) 0.0570(12) 0.0504(10) 0.0011(9) -0.0003(8) 0.0001(9)
C1 0.0507(15) 0.0704(19) 0.0530(14) 0.0125(13) 0.0003(11) -0.0058(13)
C2 0.0486(14) 0.0554(16) 0.0479(13) 0.0044(11) 0.0098(11) -0.0058(11)
C3 0.0461(13) 0.0548(15) 0.0441(12) 0.0071(11) 0.0113(10) 0.0022(11)
C4 0.0636(17) 0.077(2) 0.0549(15) 0.0190(14) 0.0073(13) 0.0065(15)
C5 0.088(2) 0.067(2) 0.090(2) 0.0334(19) 0.0270(19) 0.0149(17)
C6 0.114(3) 0.0497(19) 0.093(2) 0.0055(17) 0.031(2) -0.0107(18)
C7 0.080(2) 0.066(2) 0.0650(18) 0.0012(15) 0.0156(15) -0.0180(16)
C8 0.083(2) 0.091(3) 0.0597(19) -0.0163(16) -0.0078(16) -0.0100(17)
C9 0.0451(13) 0.0443(14) 0.0546(13) 0.0062(11) 0.0053(11) 0.0038(11)
C10 0.0568(16) 0.0645(19) 0.0669(17) 0.0066(14) 0.0132(13) -0.0014(13)
C11 0.0598(19) 0.067(2) 0.110(3) 0.024(2) 0.0129(18) -0.0073(15)
C12 0.0613(18) 0.0479(18) 0.128(3) 0.0004(19) -0.008(2) 0.0004(14)
C13 0.072(2) 0.060(2) 0.086(2) -0.0144(17) 0.0034(17) 0.0128(15)
C14 0.0569(16) 0.0561(17) 0.0613(16) 0.0010(13) 0.0110(12) 0.0053(12)

loop_
_atom_type_symbol
_atom_type_description
_atom_type_scat_dispersion_real
_atom_type_scat_dispersion_imag
_atom_type_scat_source
C C 0.0033 0.0016 'International Tables Vol C Tables 4.2.6.8 and 6.1.1.4'
H H 0.0000 0.0000 'International Tables Vol C Tables 4.2.6.8 and 6.1.1.4'
O O 0.0106 0.0060 'International Tables Vol C Tables 4.2.6.8 and 6.1.1.4'
Cl Cl 0.1484 0.1585 'International Tables Vol C Tables 4.2.6.8 and 6.1.1.4'
Sn Sn -0.6537 1.4246 'International Tables Vol C Tables 4.2.6.8 and 6.1.1.4'

loop_
_geom_angle_atom_site_label_1
_geom_angle_atom_site_label_2
_geom_angle_atom_site_label_3
_geom_angle
_geom_angle_site_symmetry_1
_geom_angle_site_symmetry_3
_geom_angle_publ_flag
C9 Sn1 C1 129.66(11) . . ?
C9 Sn1 Cl2 105.97(7) . . ?
C1 Sn1 Cl2 108.28(8) . . ?
C9 Sn1 Cl1 105.00(7) . . ?
C1 Sn1 Cl1 106.43(8) . . ?
Cl2 Sn1 Cl1 96.61(3) . . ?
C3 O1 C8 117.4(2) . . ?
C2 C1 Sn1 110.63(17) . . ?
C7 C2 C3 118.5(3) . . ?
C7 C2 C1 122.1(3) . . ?
C3 C2 C1 119.4(2) . . ?
O1 C3 C4 124.9(3) . . ?
O1 C3 C2 114.6(2) . . ?
C4 C3 C2 120.5(3) . . ?
C3 C4 C5 118.8(3) . . ?
C6 C5 C4 121.0(3) . . ?
C5 C6 C7 119.4(3) . . ?
C6 C7 C2 121.7(3) . . ?
C10 C9 C14 119.2(3) . . ?
C10 C9 Sn1 119.4(2) . . ?
C14 C9 Sn1 121.3(2) . . ?
C9 C10 C11 119.9(3) . . ?
C12 C11 C10 120.0(3) . . ?
C13 C12 C11 119.8(3) . . ?
C12 C13 C14 120.7(3) . . ?
C13 C14 C9 120.4(3) . . ?

loop_
_geom_bond_atom_site_label_1
_geom_bond_atom_site_label_2
_geom_bond_distance
_geom_bond_site_symmetry_2
_geom_bond_publ_flag
Sn1 C9 2.111(3) . ?
Sn1 C1 2.130(3) . ?
Sn1 Cl2 2.3600(8) . ?
Sn1 Cl1 2.3722(8) . ?
O1 C3 1.372(3) . ?
O1 C8 1.426(3) . ?
C1 C2 1.489(4) . ?
C2 C7 1.375(4) . ?
C2 C3 1.391(3) . ?
C3 C4 1.387(4) . ?
C4 C5 1.387(5) . ?
C5 C6 1.362(5) . ?
C6 C7 1.370(5) . ?
C9 C10 1.380(4) . ?
C9 C14 1.389(4) . ?
C10 C11 1.388(4) . ?
C11 C12 1.380(5) . ?
C12 C13 1.368(5) . ?
C13 C14 1.364(4) . ?

loop_
_cod_related_entry_id
_cod_related_entry_database
_cod_related_entry_code
1 ChemSpider 30660837
